data_4510952
loop_
_publ_author_name
'Mamada, Masashi'
'Kumaki, Daisuke'
'Nishida, Jun-ichi'
'Tokito, Shizuo'
'Yamashita, Yoshiro'

_publ_section_title
;
 Novel semiconducting quinone for air-stable n-type organic field-effect
 transistors.
;
_journal_issue 5
_journal_name_full 'ACS applied materials &amp; interfaces'
_journal_page_first 1303
_journal_page_last 1307
_journal_paper_doi 10.1021/am1001794
_journal_volume 2
_journal_year 2010
_chemical_formula_moiety 'C30 H12 F6 N2 O2 S4 '
_chemical_formula_sum 'C30 H12 F6 N2 O2 S4'
_chemical_formula_weight 674.67
_space_group_IT_number 2
_symmetry_cell_setting triclinic
_symmetry_Int_Tables_number 2
_symmetry_space_group_name_Hall '-P 1'
_symmetry_space_group_name_H-M 'P -1'
_cell_angle_alpha 77.613(4)
_cell_angle_beta 81.666(5)
_cell_angle_gamma 67.213(5)
_cell_formula_units_Z 1
_cell_length_a 6.4637(13)
_cell_length_b 7.6560(15)
_cell_length_c 14.491(3)
_cell_measurement_reflns_used 2779
_cell_measurement_temperature 93.1
_cell_measurement_theta_max 27.5
_cell_measurement_theta_min 3.0
_cell_volume 644.2(2)
_computing_cell_refinement PROCESS-AUTO
_computing_data_collection PROCESS-AUTO
_computing_data_reduction CrystalStructure
_computing_publication_material 'CrystalStructure 3.8'
_computing_structure_refinement SHELXL
_computing_structure_solution SIR2004
_diffrn_detector_area_resol_mean 10.00
_diffrn_measured_fraction_theta_full 0.966
_diffrn_measured_fraction_theta_max 0.966
_diffrn_measurement_device_type 'Rigaku RAXIS-RAPID'
_diffrn_measurement_method \w
_diffrn_radiation_type 'Mo K\a'
_diffrn_radiation_wavelength 0.71075
_diffrn_reflns_av_R_equivalents 0.115
_diffrn_reflns_limit_h_max 8
_diffrn_reflns_limit_h_min -8
_diffrn_reflns_limit_k_max 9
_diffrn_reflns_limit_k_min -9
_diffrn_reflns_limit_l_max 17
_diffrn_reflns_limit_l_min -18
_diffrn_reflns_number 5568
_diffrn_reflns_theta_full 27.48
_diffrn_reflns_theta_max 27.48
_exptl_absorpt_coefficient_mu 0.449
_exptl_absorpt_correction_type none
_exptl_crystal_colour red
_exptl_crystal_density_diffrn 1.739
_exptl_crystal_density_method 'not measured'
_exptl_crystal_description platelet
_exptl_crystal_F_000 340.00
_exptl_crystal_size_max 0.30
_exptl_crystal_size_mid 0.10
_exptl_crystal_size_min 0.05
_refine_diff_density_max 0.47
_refine_diff_density_min -0.42
_refine_ls_extinction_method none
_refine_ls_goodness_of_fit_ref 1.004
_refine_ls_hydrogen_treatment refall
_refine_ls_number_parameters 200
_refine_ls_number_reflns 2860
_refine_ls_R_factor_gt 0.0966
_refine_ls_shift/su_max 0.0000
_refine_ls_structure_factor_coef Fsqd
_refine_ls_weighting_details 'w = 1/[\s^2^(Fo^2^)+(0.0991P)^2^+0.0000P] where P=(Fo^2^+2Fc^2^)/3'
_refine_ls_weighting_scheme calc
_refine_ls_wR_factor_ref 0.2540
_reflns_number_gt 1152
_reflns_number_total 2860
_reflns_threshold_expression F^2^>2.0\s(F^2^)
_cod_data_source_file am1001794_si_002.cif
_cod_data_source_block 1
_cod_original_formula_sum 'C30 H12 F6 N2 O2 S4 '
_cod_database_code 4510952

loop_
_symmetry_equiv_pos_site_id
_symmetry_equiv_pos_as_xyz
1 +X,+Y,+Z
2 -X,-Y,-Z

loop_
_atom_site_label
_atom_site_type_symbol
_atom_site_fract_x
_atom_site_fract_y
_atom_site_fract_z
_atom_site_U_iso_or_equiv
_atom_site_adp_type
_atom_site_occupancy
_atom_site_symmetry_multiplicity
_atom_site_calc_flag
_atom_site_refinement_flags
S(1) S 0.3525(3) 0.2897(2) 0.31993(13) 0.0505(6) Uani 1.00 1 d .
S(2) S 0.6367(3) 0.7044(2) 0.35446(14) 0.0559(6) Uani 1.00 1 d .
F(1) F -0.5073(9) 0.2135(6) 0.0306(3) 0.0794(16) Uani 1.00 1 d .
F(2) F -0.4293(8) -0.0231(6) 0.1443(2) 0.0691(15) Uani 1.00 1 d .
F(3) F -0.2116(9) -0.0314(7) 0.0207(3) 0.0813(16) Uani 1.00 1 d .
O(1) O 0.9281(9) 0.8752(7) 0.4273(3) 0.0563(15) Uani 1.00 1 d .
N(1) N 0.1920(10) 0.5755(8) 0.1857(4) 0.0503(17) Uani 1.00 1 d .
C(1) C -0.3401(14) 0.0827(11) 0.0787(5) 0.0494(19) Uani 1.00 1 d .
C(2) C -0.2124(12) 0.1712(10) 0.1205(5) 0.0462(18) Uani 1.00 1 d .
C(3) C -0.0906(13) 0.0698(10) 0.1989(5) 0.051(2) Uani 1.00 1 d .
C(4) C 0.0374(12) 0.1432(10) 0.2354(5) 0.0471(19) Uani 1.00 1 d .
C(5) C 0.0405(13) 0.3252(10) 0.1913(5) 0.051(2) Uani 1.00 1 d .
C(6) C -0.0873(13) 0.4298(10) 0.1151(4) 0.049(2) Uani 1.00 1 d .
C(7) C -0.2159(13) 0.3543(10) 0.0793(5) 0.0502(19) Uani 1.00 1 d .
C(8) C 0.1842(13) 0.4064(10) 0.2257(5) 0.0491(19) Uani 1.00 1 d .
C(9) C 0.3393(14) 0.6139(11) 0.2296(5) 0.057(2) Uani 1.00 1 d .
C(10) C 0.4374(13) 0.4837(10) 0.3033(5) 0.0482(19) Uani 1.00 1 d .
C(11) C 0.5976(12) 0.4895(10) 0.3648(5) 0.0468(19) Uani 1.00 1 d .
C(12) C 0.7337(12) 0.3363(10) 0.4299(4) 0.0444(19) Uani 1.00 1 d .
C(13) C 0.8702(12) 0.4100(10) 0.4702(4) 0.0439(18) Uani 1.00 1 d .
C(14) C 0.8337(12) 0.6015(10) 0.4363(4) 0.0471(18) Uani 1.00 1 d .
C(15) C 0.9598(12) 0.7075(10) 0.4609(4) 0.0445(18) Uani 1.00 1 d .
H(1) H -0.0954 -0.0524 0.2278 0.061 Uiso 1.00 1 c R
H(2) H 0.1215 0.0730 0.2889 0.057 Uiso 1.00 1 c R
H(3) H -0.0869 0.5538 0.0873 0.059 Uiso 1.00 1 c R
H(4) H -0.3050 0.4262 0.0274 0.060 Uiso 1.00 1 c R
H(5) H 0.3704 0.7281 0.2086 0.068 Uiso 1.00 1 c R
H(6) H 0.7354 0.2087 0.4445 0.053 Uiso 1.00 1 c R

loop_
_atom_site_aniso_label
_atom_site_aniso_U_11
_atom_site_aniso_U_22
_atom_site_aniso_U_33
_atom_site_aniso_U_12
_atom_site_aniso_U_13
_atom_site_aniso_U_23
S(1) 0.0557(14) 0.0476(12) 0.0636(12) -0.0367(11) -0.0107(10) -0.0035(9)
S(2) 0.0579(15) 0.0521(13) 0.0725(13) -0.0351(11) -0.0122(11) -0.0080(9)
F(1) 0.089(4) 0.063(3) 0.110(4) -0.050(3) -0.045(3) 0.001(2)
F(2) 0.087(3) 0.083(3) 0.069(2) -0.071(3) -0.007(2) -0.003(2)
F(3) 0.069(3) 0.108(4) 0.108(3) -0.061(3) 0.014(3) -0.061(3)
O(1) 0.073(4) 0.043(3) 0.067(3) -0.039(3) -0.011(2) -0.002(2)
N(1) 0.055(4) 0.043(3) 0.066(4) -0.032(3) -0.016(3) -0.002(2)
C(1) 0.045(5) 0.047(4) 0.065(5) -0.027(4) -0.005(4) -0.009(3)
C(2) 0.040(4) 0.042(4) 0.067(4) -0.024(3) -0.002(3) -0.014(3)
C(3) 0.052(5) 0.042(4) 0.068(5) -0.028(4) -0.008(4) -0.005(3)
C(4) 0.039(4) 0.057(4) 0.058(4) -0.030(4) -0.004(3) -0.012(3)
C(5) 0.051(5) 0.051(4) 0.069(5) -0.035(4) -0.002(4) -0.015(3)
C(6) 0.055(5) 0.047(4) 0.059(4) -0.035(4) -0.008(4) 0.000(3)
C(7) 0.047(5) 0.050(4) 0.069(4) -0.031(4) -0.002(3) -0.016(3)
C(8) 0.048(5) 0.052(4) 0.062(4) -0.032(4) -0.007(3) -0.011(3)
C(9) 0.065(6) 0.051(4) 0.073(5) -0.043(4) -0.015(4) 0.000(4)
C(10) 0.057(5) 0.040(4) 0.064(4) -0.035(4) -0.003(4) -0.010(3)
C(11) 0.047(4) 0.037(4) 0.068(4) -0.029(3) -0.004(4) -0.009(3)
C(12) 0.037(4) 0.062(5) 0.049(4) -0.030(4) 0.000(3) -0.018(3)
C(13) 0.047(4) 0.045(4) 0.052(4) -0.030(3) -0.003(3) -0.009(3)
C(14) 0.038(4) 0.054(4) 0.061(4) -0.026(4) 0.001(3) -0.019(3)
C(15) 0.040(4) 0.045(4) 0.058(4) -0.025(3) 0.001(3) -0.011(3)

loop_
_atom_type_symbol
_atom_type_description
_atom_type_scat_dispersion_real
_atom_type_scat_dispersion_imag
_atom_type_scat_source
C C 0.003 0.002
;
International Tables for Crystallography
(1992, Vol. C, Tables 4.2.6.8 and 6.1.1.4)
;
H H 0.000 0.000
;
International Tables for Crystallography
(1992, Vol. C, Table 6.1.1.4)
;
N N 0.006 0.003
;
International Tables for Crystallography
(1992, Vol. C, Tables 4.2.6.8 and 6.1.1.4)
;
O O 0.011 0.006
;
International Tables for Crystallography
(1992, Vol. C, Tables 4.2.6.8 and 6.1.1.4)
;
F F 0.017 0.010
;
International Tables for Crystallography
(1992, Vol. C, Tables 4.2.6.8 and 6.1.1.4)
;
S S 0.125 0.123
;
International Tables for Crystallography
(1992, Vol. C, Tables 4.2.6.8 and 6.1.1.4)
;

loop_
_geom_angle_atom_site_label_1
_geom_angle_atom_site_label_2
_geom_angle_atom_site_label_3
_geom_angle
_geom_angle_publ_flag
_geom_angle_site_symmetry_1
_geom_angle_site_symmetry_3
C(8) S(1) C(10) 88.7(4) yes . .
C(11) S(2) C(14) 90.8(4) yes . .
C(8) N(1) C(9) 109.7(6) yes . .
F(1) C(1) F(2) 106.6(7) yes . .
F(1) C(1) F(3) 106.9(6) yes . .
F(1) C(1) C(2) 112.2(6) yes . .
F(2) C(1) F(3) 106.1(6) yes . .
F(2) C(1) C(2) 112.5(6) yes . .
F(3) C(1) C(2) 112.1(7) yes . .
C(1) C(2) C(3) 119.9(7) yes . .
C(1) C(2) C(7) 119.5(6) yes . .
C(3) C(2) C(7) 120.6(8) yes . .
C(2) C(3) C(4) 121.0(7) yes . .
C(3) C(4) C(5) 118.3(6) yes . .
C(4) C(5) C(6) 120.8(9) yes . .
C(4) C(5) C(8) 120.1(6) yes . .
C(6) C(5) C(8) 119.1(7) yes . .
C(5) C(6) C(7) 120.3(7) yes . .
C(2) C(7) C(6) 119.0(6) yes . .
S(1) C(8) N(1) 114.8(7) yes . .
S(1) C(8) C(5) 123.6(5) yes . .
N(1) C(8) C(5) 121.6(6) yes . .
N(1) C(9) C(10) 117.1(8) yes . .
S(1) C(10) C(9) 109.7(7) yes . .
S(1) C(10) C(11) 121.5(4) yes . .
C(9) C(10) C(11) 128.7(8) yes . .
S(2) C(11) C(10) 117.6(4) yes . .
S(2) C(11) C(12) 114.5(7) yes . .
C(10) C(11) C(12) 127.8(7) yes . .
C(11) C(12) C(13) 107.5(7) yes . .
C(12) C(13) C(14) 114.2(6) yes . .
C(12) C(13) C(15) 124.2(6) yes . 2_766
C(14) C(13) C(15) 121.6(8) yes . 2_766
S(2) C(14) C(13) 113.0(7) yes . .
S(2) C(14) C(15) 121.8(5) yes . .
C(13) C(14) C(15) 125.0(6) yes . .
O(1) C(15) C(13) 123.3(8) yes . 2_766
O(1) C(15) C(14) 123.3(6) yes . .
C(13) C(15) C(14) 113.4(6) yes 2_766 .
C(2) C(3) H(1) 119.5 no . .
C(4) C(3) H(1) 119.5 no . .
C(3) C(4) H(2) 120.8 no . .
C(5) C(4) H(2) 120.8 no . .
C(5) C(6) H(3) 119.9 no . .
C(7) C(6) H(3) 119.8 no . .
C(2) C(7) H(4) 120.5 no . .
C(6) C(7) H(4) 120.5 no . .
N(1) C(9) H(5) 121.5 no . .
C(10) C(9) H(5) 121.5 no . .
C(11) C(12) H(6) 126.3 no . .
C(13) C(12) H(6) 126.3 no . .

loop_
_geom_bond_atom_site_label_1
_geom_bond_atom_site_label_2
_geom_bond_distance
_geom_bond_publ_flag
_geom_bond_site_symmetry_2
S(1) C(8) 1.732(7) yes .
S(1) C(10) 1.733(9) yes .
S(2) C(11) 1.732(9) yes .
S(2) C(14) 1.705(7) yes .
F(1) C(1) 1.318(8) yes .
F(2) C(1) 1.328(9) yes .
F(3) C(1) 1.308(9) yes .
O(1) C(15) 1.219(9) yes .
N(1) C(8) 1.317(10) yes .
N(1) C(9) 1.368(12) yes .
C(1) C(2) 1.504(14) yes .
C(2) C(3) 1.385(10) yes .
C(2) C(7) 1.394(11) yes .
C(3) C(4) 1.377(14) yes .
C(4) C(5) 1.409(11) yes .
C(5) C(6) 1.384(10) yes .
C(5) C(8) 1.487(14) yes .
C(6) C(7) 1.386(14) yes .
C(9) C(10) 1.337(9) yes .
C(10) C(11) 1.480(13) yes .
C(11) C(12) 1.416(8) yes .
C(12) C(13) 1.454(13) yes .
C(13) C(14) 1.379(10) yes .
C(13) C(15) 1.476(9) yes 2_766
C(14) C(15) 1.474(13) yes .
C(3) H(1) 0.950 no .
C(4) H(2) 0.950 no .
C(6) H(3) 0.950 no .
C(7) H(4) 0.950 no .
C(9) H(5) 0.950 no .
C(12) H(6) 0.950 no .

loop_
_geom_contact_atom_site_label_1
_geom_contact_atom_site_label_2
_geom_contact_distance
_geom_contact_site_symmetry_2
S(1) C(13) 3.461(7) 1_455
S(1) C(15) 3.507(7) 2_666
S(2) F(2) 3.282(4) 1_665
F(1) F(1) 3.531(8) 2_455
F(1) F(2) 3.327(8) 2_455
F(1) F(3) 2.932(9) 2_455
F(1) C(1) 3.515(12) 2_455
F(1) C(5) 3.412(9) 1_455
F(1) C(6) 3.517(7) 2_465
F(1) C(7) 3.266(7) 2_465
F(1) C(8) 3.468(8) 1_455
F(2) S(2) 3.282(4) 1_445
F(2) F(1) 3.327(8) 2_455
F(2) F(3) 3.422(8) 2_455
F(2) C(4) 3.354(8) 1_455
F(2) C(5) 3.514(8) 1_455
F(2) C(8) 3.591(8) 1_455
F(2) C(9) 3.564(11) 1_445
F(3) F(1) 2.932(9) 2_455
F(3) F(2) 3.422(8) 2_455
F(3) F(3) 2.915(9) 2_555
F(3) C(1) 3.600(12) 2_455
F(3) C(1) 3.552(10) 2_555
F(3) C(2) 3.144(8) 2_555
F(3) C(3) 3.490(8) 2_555
F(3) C(7) 3.306(8) 2_555
O(1) O(1) 3.554(9) 2_776
O(1) C(3) 3.324(8) 1_665
O(1) C(4) 3.248(8) 1_665
O(1) C(12) 3.263(9) 1_565
N(1) C(3) 3.542(9) 1_565
C(1) F(1) 3.515(12) 2_455
C(1) F(3) 3.600(12) 2_455
C(1) F(3) 3.552(10) 2_555
C(2) F(3) 3.144(8) 2_555
C(3) F(3) 3.490(8) 2_555
C(3) O(1) 3.324(8) 1_445
C(3) N(1) 3.542(9) 1_545
C(3) C(9) 3.504(9) 1_545
C(4) F(2) 3.354(8) 1_655
C(4) O(1) 3.248(8) 1_445
C(4) C(12) 3.453(9) 1_455
C(5) F(1) 3.412(9) 1_655
C(5) F(2) 3.514(8) 1_655
C(5) C(11) 3.547(10) 1_455
C(6) F(1) 3.517(7) 2_465
C(6) C(6) 3.446(9) 2_565
C(7) F(1) 3.266(7) 2_465
C(7) F(3) 3.306(8) 2_555
C(7) C(9) 3.546(10) 1_455
C(8) F(1) 3.468(8) 1_655
C(8) F(2) 3.591(8) 1_655
C(9) F(2) 3.564(11) 1_665
C(9) C(3) 3.504(9) 1_565
C(9) C(7) 3.546(10) 1_655
C(11) C(5) 3.547(10) 1_655
C(11) C(12) 3.586(9) 2_666
C(11) C(13) 3.514(9) 2_666
C(12) O(1) 3.263(9) 1_545
C(12) C(4) 3.453(9) 1_655
C(12) C(11) 3.586(9) 2_666
C(13) S(1) 3.461(7) 1_655
C(13) C(11) 3.514(9) 2_666
C(15) S(1) 3.507(7) 2_666
S(2) H(1) 3.153 1_665
S(2) H(2) 3.528 1_565
S(2) H(6) 3.503 2_666
F(1) H(3) 3.057 2_465
F(1) H(4) 2.548 2_465
F(1) H(5) 3.429 2_565
F(2) H(2) 3.257 1_455
F(2) H(3) 3.337 1_545
F(2) H(5) 2.641 1_445
F(3) H(3) 2.931 1_545
O(1) H(1) 2.838 1_665
O(1) H(2) 2.704 1_665
O(1) H(6) 2.419 1_565
N(1) H(1) 2.874 1_565
N(1) H(4) 3.070 2_565
C(3) H(5) 3.109 1_545
C(4) H(5) 3.142 1_545
C(4) H(6) 3.381 1_455
C(6) H(3) 2.980 2_565
C(6) H(4) 3.403 2_565
C(7) H(3) 3.020 2_565
C(7) H(4) 3.323 2_465
C(9) H(1) 2.976 1_565
C(9) H(2) 3.491 1_565
C(12) H(2) 3.300 1_655
C(15) H(1) 3.478 1_665
C(15) H(6) 3.504 1_565
H(1) S(2) 3.153 1_445
H(1) O(1) 2.838 1_445
H(1) N(1) 2.874 1_545
H(1) C(9) 2.976 1_545
H(1) C(15) 3.478 1_445
H(1) H(5) 2.830 1_545
H(2) S(2) 3.528 1_545
H(2) F(2) 3.257 1_655
H(2) O(1) 2.704 1_445
H(2) C(9) 3.491 1_545
H(2) C(12) 3.300 1_455
H(2) H(5) 2.898 1_545
H(2) H(6) 3.124 1_455
H(3) F(1) 3.057 2_465
H(3) F(2) 3.337 1_565
H(3) F(3) 2.931 1_565
H(3) C(6) 2.980 2_565
H(3) C(7) 3.020 2_565
H(3) H(3) 2.774 2_565
H(3) H(4) 2.859 2_565
H(3) H(5) 3.573 1_455
H(4) F(1) 2.548 2_465
H(4) N(1) 3.070 2_565
H(4) C(6) 3.403 2_565
H(4) C(7) 3.323 2_465
H(4) H(3) 2.859 2_565
H(4) H(4) 2.500 2_465
H(5) F(1) 3.429 2_565
H(5) F(2) 2.641 1_665
H(5) C(3) 3.109 1_565
H(5) C(4) 3.142 1_565
H(5) H(1) 2.830 1_565
H(5) H(2) 2.898 1_565
H(5) H(3) 3.573 1_655
H(6) S(2) 3.503 2_666
H(6) O(1) 2.419 1_545
H(6) C(4) 3.381 1_655
H(6) C(15) 3.504 1_545
H(6) H(2) 3.124 1_655

loop_
_geom_torsion_atom_site_label_1
_geom_torsion_atom_site_label_2
_geom_torsion_atom_site_label_3
_geom_torsion_atom_site_label_4
_geom_torsion
_geom_torsion_site_symmetry_1
_geom_torsion_site_symmetry_3
_geom_torsion_site_symmetry_4
C(8) S(1) C(10) C(9) -1.3(5) . . .
C(8) S(1) C(10) C(11) 179.4(6) . . .
C(10) S(1) C(8) N(1) 0.1(4) . . .
C(10) S(1) C(8) C(5) -179.9(4) . . .
C(11) S(2) C(14) C(13) 0.3(5) . . .
C(11) S(2) C(14) C(15) 176.2(5) . . .
C(14) S(2) C(11) C(10) -177.7(5) . . .
C(14) S(2) C(11) C(12) -0.3(5) . . .
C(8) N(1) C(9) C(10) -2.2(9) . . .
C(9) N(1) C(8) S(1) 1.1(7) . . .
C(9) N(1) C(8) C(5) -178.9(6) . . .
F(1) C(1) C(2) C(3) 156.4(6) . . .
F(1) C(1) C(2) C(7) -24.3(9) . . .
F(2) C(1) C(2) C(3) 36.2(8) . . .
F(2) C(1) C(2) C(7) -144.5(6) . . .
F(3) C(1) C(2) C(3) -83.3(8) . . .
F(3) C(1) C(2) C(7) 96.0(7) . . .
C(1) C(2) C(3) C(4) 176.5(6) . . .
C(1) C(2) C(7) C(6) -176.4(6) . . .
C(3) C(2) C(7) C(6) 2.9(10) . . .
C(7) C(2) C(3) C(4) -2.8(10) . . .
C(2) C(3) C(4) C(5) 0.4(9) . . .
C(3) C(4) C(5) C(6) 1.9(10) . . .
C(3) C(4) C(5) C(8) -177.3(6) . . .
C(4) C(5) C(6) C(7) -1.8(10) . . .
C(4) C(5) C(8) S(1) -0.5(9) . . .
C(4) C(5) C(8) N(1) 179.5(6) . . .
C(6) C(5) C(8) S(1) -179.7(5) . . .
C(6) C(5) C(8) N(1) 0.3(8) . . .
C(8) C(5) C(6) C(7) 177.5(6) . . .
C(5) C(6) C(7) C(2) -0.6(10) . . .
N(1) C(9) C(10) S(1) 2.3(8) . . .
N(1) C(9) C(10) C(11) -178.4(6) . . .
S(1) C(10) C(11) S(2) -170.0(4) . . .
S(1) C(10) C(11) C(12) 13.0(10) . . .
C(9) C(10) C(11) S(2) 10.8(10) . . .
C(9) C(10) C(11) C(12) -166.2(7) . . .
S(2) C(11) C(12) C(13) 0.2(5) . . .
C(10) C(11) C(12) C(13) 177.3(6) . . .
C(11) C(12) C(13) C(14) 0.0(7) . . .
C(11) C(12) C(13) C(15) -178.0(6) . . 2_766
C(12) C(13) C(14) S(2) -0.3(6) . . .
C(12) C(13) C(14) C(15) -176.0(6) . . .
C(12) C(13) C(15) O(1) -4.5(10) . 2_766 2_766
C(12) C(13) C(15) C(14) 176.0(6) . 2_766 2_766
C(14) C(13) C(15) O(1) 177.6(6) . 2_766 2_766
C(14) C(13) C(15) C(14) -1.9(9) . 2_766 2_766
C(15) C(13) C(14) S(2) 177.8(5) 2_766 . .
C(15) C(13) C(14) C(15) 2.1(10) 2_766 . .
S(2) C(14) C(15) O(1) 2.2(9) . . .
S(2) C(14) C(15) C(13) -177.3(4) . . 2_766
C(13) C(14) C(15) O(1) 177.5(6) . . .
C(13) C(14) C(15) C(13) -2.0(9) . . 2_766
